data_1554264
loop_
_publ_author_name
'Ivanov, Konstantin L.'
'Vatsouro, Ivan M.'
'Bezzubov, Stanislav I.'
'Melnikov, Mikhail Ya.'
'Budynina, Ekaterina M.'

_publ_section_title
;
 Domino construction of a bullataketal core via double bond cleavage in
 activated dihydrofurans
;
_journal_issue 10
_journal_name_full 'Organic Chemistry Frontiers'
_journal_page_first 1655
_journal_paper_doi 10.1039/C8QO00132D
_journal_volume 5
_journal_year 2018
_chemical_formula_moiety 'C13 H14 O3'
_chemical_formula_sum 'C13 H14 O3'
_chemical_formula_weight 218.24
_chemical_melting_point_gt 362
_chemical_melting_point_lt 363
_chemical_name_systematic
;
1-[4-(2-Hydroxyphenyl)-2-methyl-4,5-dihydrofuran-3-yl]ethanone
;
_space_group_crystal_system monoclinic
_space_group_IT_number 14
_space_group_name_Hall '-P 2ybc'
_space_group_name_H-M_alt 'P 1 21/c 1'
_atom_sites_solution_hydrogens mixed
_audit_creation_method SHELXL-2014/7
_audit_update_record
;
2017-09-26 deposited with the CCDC.
2018-03-14 downloaded from the CCDC.
;
_cell_angle_alpha 90
_cell_angle_beta 108.38(4)
_cell_angle_gamma 90
_cell_formula_units_Z 8
_cell_length_a 9.944(5)
_cell_length_b 16.675(8)
_cell_length_c 15.179(7)
_cell_measurement_reflns_used 25
_cell_measurement_temperature 293(2)
_cell_measurement_theta_max 21.51
_cell_measurement_theta_min 19.98
_cell_volume 2389(2)
_computing_cell_refinement 'Enraf-Nonius CAD4 Software package'
_computing_data_collection 'Enraf-Nonius CAD4 Software package'
_computing_data_reduction 'XCAD4PC (Harms, 1997)'
_computing_molecular_graphics 'SHELXTL (Sheldrick, 2008)'
_computing_publication_material 'SHELXTL (Sheldrick, 2008)'
_computing_structure_refinement 'SHELXL-2014/7 (Sheldrick, 2014)'
_computing_structure_solution 'SHELXTL (Sheldrick, 2008)'
_diffrn_ambient_temperature 293(2)
_diffrn_measured_fraction_theta_full 0.964
_diffrn_measured_fraction_theta_max 0.964
_diffrn_measurement_device_type 'Enraf-Nonius CAD4'
_diffrn_measurement_method \w
_diffrn_radiation_monochromator graphite
_diffrn_radiation_type CuK\a
_diffrn_radiation_wavelength 1.54178
_diffrn_reflns_av_R_equivalents 0.1028
_diffrn_reflns_av_unetI/netI 0.0950
_diffrn_reflns_Laue_measured_fraction_full 0.964
_diffrn_reflns_Laue_measured_fraction_max 0.964
_diffrn_reflns_limit_h_max 10
_diffrn_reflns_limit_h_min -3
_diffrn_reflns_limit_k_max 19
_diffrn_reflns_limit_k_min -4
_diffrn_reflns_limit_l_max 17
_diffrn_reflns_limit_l_min -17
_diffrn_reflns_number 7253
_diffrn_reflns_point_group_measured_fraction_full 0.964
_diffrn_reflns_point_group_measured_fraction_max 0.964
_diffrn_reflns_theta_full 64.973
_diffrn_reflns_theta_max 64.973
_diffrn_reflns_theta_min 4.055
_diffrn_source 'fine-focus sealed tube'
_diffrn_standards_decay_% 0
_diffrn_standards_interval_time 120
_diffrn_standards_number 2
_exptl_absorpt_coefficient_mu 0.700
_exptl_absorpt_correction_T_max 0.873
_exptl_absorpt_correction_T_min 0.792
_exptl_absorpt_correction_type psi-scan
_exptl_absorpt_process_details 'SHELXTL (Bruker, 2008)'
_exptl_crystal_colour colorless
_exptl_crystal_density_diffrn 1.214
_exptl_crystal_description block
_exptl_crystal_F_000 928
_exptl_crystal_recrystallization_method 'Re-crystallisation from solvent: petroleum ether : ethyl acetate, 3:1'
_exptl_crystal_size_max 0.350
_exptl_crystal_size_mid 0.250
_exptl_crystal_size_min 0.200
_refine_diff_density_max 0.184
_refine_diff_density_min -0.196
_refine_diff_density_rms 0.046
_refine_ls_extinction_method none
_refine_ls_goodness_of_fit_ref 0.995
_refine_ls_hydrogen_treatment mixed
_refine_ls_matrix_type full
_refine_ls_number_parameters 301
_refine_ls_number_reflns 3913
_refine_ls_number_restraints 0
_refine_ls_restrained_S_all 0.995
_refine_ls_R_factor_all 0.1516
_refine_ls_R_factor_gt 0.0589
_refine_ls_shift/su_max 0.005
_refine_ls_shift/su_mean 0.000
_refine_ls_structure_factor_coef Fsqd
_refine_ls_weighting_details 'w=1/[\s^2^(Fo^2^)+(0.0893P)^2^] where P=(Fo^2^+2Fc^2^)/3'
_refine_ls_weighting_scheme calc
_refine_ls_wR_factor_gt 0.1474
_refine_ls_wR_factor_ref 0.1892
_reflns_Friedel_coverage 0.000
_reflns_number_gt 1763
_reflns_number_total 3913
_reflns_threshold_expression 'I > 2\s(I)'
_cod_data_source_file c8qo00132d2.cif
_cod_data_source_block 2a
_cod_original_sg_symbol_H-M 'P 21/c'
_cod_database_code 1554264
_shelx_shelxl_version_number 2014/7
_shelx_space_group_comment
;
The symmetry employed for this shelxl refinement is uniquely defined
by the following loop, which should always be used as a source of
symmetry information in preference to the above space-group names.
They are only intended as comments.
;
_shelx_estimated_absorpt_t_min 0.792
_shelx_estimated_absorpt_t_max 0.873

loop_
_space_group_symop_operation_xyz
'x, y, z'
'-x, y+1/2, -z+1/2'
'-x, -y, -z'
'x, -y-1/2, z-1/2'

loop_
_atom_site_label
_atom_site_type_symbol
_atom_site_fract_x
_atom_site_fract_y
_atom_site_fract_z
_atom_site_U_iso_or_equiv
_atom_site_adp_type
_atom_site_occupancy
_atom_site_site_symmetry_order
_atom_site_calc_flag
_atom_site_refinement_flags_posn
_atom_site_refinement_flags_adp
O1 O 0.9395(3) 0.39185(15) 0.83334(18) 0.0852(8) Uani 1 1 d . .
O2 O 0.8118(3) 0.60651(15) 0.92943(15) 0.0740(7) Uani 1 1 d . .
O3 O 0.9921(3) 0.75929(17) 0.74854(18) 0.0755(8) Uani 1 1 d . .
H1 H 1.001(5) 0.801(2) 0.724(3) 0.093(15) Uiso 1 1 d . .
C1 C 1.0431(5) 0.4700(2) 0.7433(3) 0.1015(15) Uani 1 1 d . .
H1A H 1.0557 0.5262 0.7346 0.152 Uiso 1 1 calc R U
H1B H 0.9927 0.4460 0.6847 0.152 Uiso 1 1 calc R U
H1C H 1.1340 0.4448 0.7682 0.152 Uiso 1 1 calc R U
C2 C 0.9605(4) 0.4592(2) 0.8092(2) 0.0639(10) Uani 1 1 d . .
C3 C 0.9140(4) 0.5313(2) 0.8457(2) 0.0560(9) Uani 1 1 d . .
C4 C 0.8358(4) 0.5325(2) 0.9037(2) 0.0623(10) Uani 1 1 d . .
C5 C 0.7724(4) 0.4675(2) 0.9438(2) 0.0801(12) Uani 1 1 d . .
H5A H 0.8101 0.4695 1.0103 0.120 Uiso 1 1 calc R U
H5B H 0.7945 0.4167 0.9222 0.120 Uiso 1 1 calc R U
H5C H 0.6714 0.4743 0.9251 0.120 Uiso 1 1 calc R U
C6 C 0.8977(4) 0.6623(2) 0.8968(2) 0.0729(11) Uani 1 1 d . .
H6A H 0.9816 0.6776 0.9470 0.088 Uiso 1 1 calc R U
H6B H 0.8441 0.7102 0.8716 0.088 Uiso 1 1 calc R U
C7 C 0.9386(4) 0.61661(19) 0.8207(2) 0.0605(9) Uani 1 1 d . .
H7A H 1.0397 0.6245 0.8296 0.073 Uiso 1 1 calc R U
C8 C 0.8527(4) 0.6431(2) 0.7236(2) 0.0565(9) Uani 1 1 d . .
C9 C 0.7399(4) 0.5996(2) 0.6668(2) 0.0712(11) Uani 1 1 d . .
H9A H 0.7153 0.5512 0.6881 0.085 Uiso 1 1 calc R U
C10 C 0.6640(4) 0.6261(3) 0.5802(2) 0.0848(13) Uani 1 1 d . .
H10A H 0.5908 0.5950 0.5424 0.102 Uiso 1 1 calc R U
C11 C 0.6953(5) 0.6982(3) 0.5490(3) 0.0897(14) Uani 1 1 d . .
H11A H 0.6411 0.7169 0.4910 0.108 Uiso 1 1 calc R U
C12 C 0.8068(4) 0.7436(2) 0.6033(2) 0.0754(11) Uani 1 1 d . .
H12A H 0.8300 0.7920 0.5813 0.090 Uiso 1 1 calc R U
C13 C 0.8834(4) 0.7164(2) 0.6903(2) 0.0601(9) Uani 1 1 d . .
O11 O 0.4158(3) 0.87144(15) 0.80465(19) 0.0895(9) Uani 1 1 d . .
O12 O 0.3293(3) 0.66372(17) 0.93077(16) 0.0807(8) Uani 1 1 d . .
O13 O 0.5038(3) 0.50286(16) 0.75919(18) 0.0780(8) Uani 1 1 d . .
H2 H 0.524(5) 0.456(3) 0.736(3) 0.120(18) Uiso 1 1 d . .
C21 C 0.5081(5) 0.7900(2) 0.7095(3) 0.0912(13) Uani 1 1 d . .
H21A H 0.5107 0.7337 0.6971 0.137 Uiso 1 1 calc R U
H21B H 0.6030 0.8108 0.7304 0.137 Uiso 1 1 calc R U
H21C H 0.4546 0.8174 0.6539 0.137 Uiso 1 1 calc R U
C22 C 0.4387(4) 0.8031(2) 0.7842(2) 0.0636(10) Uani 1 1 d . .
C23 C 0.4063(4) 0.73377(19) 0.8298(2) 0.0539(8) Uani 1 1 d . .
C24 C 0.3388(4) 0.7359(2) 0.8942(2) 0.0621(10) Uani 1 1 d . .
C25 C 0.2747(4) 0.8018(2) 0.9318(3) 0.0889(13) Uani 1 1 d . .
H25A H 0.1781 0.7887 0.9256 0.133 Uiso 1 1 calc R U
H25B H 0.2772 0.8502 0.8981 0.133 Uiso 1 1 calc R U
H25C H 0.3269 0.8095 0.9962 0.133 Uiso 1 1 calc R U
C26 C 0.4181(5) 0.6093(2) 0.8999(2) 0.0761(12) Uani 1 1 d . .
H26A H 0.3728 0.5573 0.8851 0.091 Uiso 1 1 calc R U
H26B H 0.5087 0.6024 0.9478 0.091 Uiso 1 1 calc R U
C27 C 0.4381(4) 0.64732(19) 0.8140(2) 0.0579(9) Uani 1 1 d . .
H27A H 0.5376 0.6425 0.8170 0.069 Uiso 1 1 calc R U
C28 C 0.3454(4) 0.61063(19) 0.7247(2) 0.0533(8) Uani 1 1 d . .
C29 C 0.2206(4) 0.6447(2) 0.6675(2) 0.0613(9) Uani 1 1 d . .
H29A H 0.1910 0.6939 0.6835 0.074 Uiso 1 1 calc R U
C30 C 0.1400(4) 0.6066(3) 0.5873(2) 0.0742(11) Uani 1 1 d . .
H30A H 0.0559 0.6295 0.5503 0.089 Uiso 1 1 calc R U
C31 C 0.1847(5) 0.5350(3) 0.5630(2) 0.0784(12) Uani 1 1 d . .
H31A H 0.1319 0.5102 0.5082 0.094 Uiso 1 1 calc R U
C32 C 0.3059(4) 0.4993(2) 0.6179(2) 0.0735(11) Uani 1 1 d . .
H32A H 0.3353 0.4505 0.6005 0.088 Uiso 1 1 calc R U
C33 C 0.3847(4) 0.5362(2) 0.6997(2) 0.0594(9) Uani 1 1 d . .

loop_
_atom_site_aniso_label
_atom_site_aniso_U_11
_atom_site_aniso_U_22
_atom_site_aniso_U_33
_atom_site_aniso_U_23
_atom_site_aniso_U_13
_atom_site_aniso_U_12
O1 0.110(2) 0.0578(16) 0.1060(19) 0.0022(15) 0.0597(17) 0.0014(16)
O2 0.0886(19) 0.0737(17) 0.0616(14) -0.0050(13) 0.0266(14) 0.0110(15)
O3 0.083(2) 0.0566(16) 0.0824(17) 0.0096(15) 0.0203(15) -0.0075(16)
C1 0.132(4) 0.078(3) 0.133(4) 0.001(3) 0.097(3) 0.000(3)
C2 0.068(2) 0.052(2) 0.071(2) 0.0072(18) 0.0217(19) 0.003(2)
C3 0.061(2) 0.053(2) 0.0524(18) 0.0042(16) 0.0167(17) -0.0019(19)
C4 0.073(3) 0.064(2) 0.0483(18) 0.0057(18) 0.0174(18) 0.003(2)
C5 0.087(3) 0.092(3) 0.069(2) 0.018(2) 0.036(2) 0.002(3)
C6 0.097(3) 0.062(2) 0.062(2) -0.0062(18) 0.027(2) -0.005(2)
C7 0.059(2) 0.059(2) 0.0591(19) 0.0038(17) 0.0127(17) 0.0005(19)
C8 0.057(2) 0.060(2) 0.0528(18) 0.0039(17) 0.0170(17) -0.0010(19)
C9 0.070(3) 0.075(3) 0.067(2) 0.0022(19) 0.020(2) -0.004(2)
C10 0.079(3) 0.105(3) 0.059(2) -0.005(2) 0.006(2) 0.000(3)
C11 0.091(3) 0.117(4) 0.055(2) 0.018(2) 0.015(2) 0.020(3)
C12 0.084(3) 0.082(3) 0.065(2) 0.022(2) 0.030(2) 0.017(3)
C13 0.063(2) 0.058(2) 0.063(2) 0.0027(18) 0.0244(19) 0.007(2)
O11 0.115(2) 0.0528(15) 0.116(2) -0.0041(15) 0.0578(19) -0.0035(16)
O12 0.105(2) 0.0800(18) 0.0674(15) 0.0030(14) 0.0416(15) -0.0116(17)
O13 0.081(2) 0.0586(16) 0.0879(18) -0.0069(15) 0.0180(15) 0.0124(15)
C21 0.119(4) 0.074(3) 0.104(3) 0.005(2) 0.068(3) -0.010(3)
C22 0.071(3) 0.054(2) 0.069(2) 0.0008(18) 0.0282(19) -0.007(2)
C23 0.059(2) 0.0498(19) 0.0533(17) -0.0038(16) 0.0191(16) -0.0031(17)
C24 0.067(3) 0.060(2) 0.0584(19) -0.0082(18) 0.0196(19) -0.0059(19)
C25 0.097(3) 0.095(3) 0.084(3) -0.021(2) 0.042(2) 0.004(3)
C26 0.106(3) 0.063(2) 0.056(2) 0.0021(18) 0.021(2) 0.000(2)
C27 0.058(2) 0.055(2) 0.061(2) 0.0007(16) 0.0202(17) -0.0039(18)
C28 0.059(2) 0.0507(19) 0.0562(19) 0.0003(16) 0.0262(17) -0.0086(18)
C29 0.058(2) 0.065(2) 0.066(2) 0.0016(18) 0.0263(18) -0.003(2)
C30 0.063(2) 0.097(3) 0.057(2) 0.007(2) 0.0118(19) -0.011(2)
C31 0.085(3) 0.095(3) 0.056(2) -0.015(2) 0.025(2) -0.023(3)
C32 0.080(3) 0.074(2) 0.073(2) -0.021(2) 0.033(2) -0.011(2)
C33 0.066(2) 0.053(2) 0.063(2) -0.0031(18) 0.0254(19) -0.005(2)

loop_
_atom_type_symbol
_atom_type_description
_atom_type_scat_dispersion_real
_atom_type_scat_dispersion_imag
_atom_type_scat_source
C C 0.0181 0.0091 'International Tables Vol C Tables 4.2.6.8 and 6.1.1.4'
H H 0.0000 0.0000 'International Tables Vol C Tables 4.2.6.8 and 6.1.1.4'
O O 0.0492 0.0322 'International Tables Vol C Tables 4.2.6.8 and 6.1.1.4'

loop_
_geom_angle_atom_site_label_1
_geom_angle_atom_site_label_2
_geom_angle_atom_site_label_3
_geom_angle
C4 O2 C6 108.2(3)
C13 O3 H1 110(3)
C2 C1 H1A 109.5
C2 C1 H1B 109.5
H1A C1 H1B 109.5
C2 C1 H1C 109.5
H1A C1 H1C 109.5
H1B C1 H1C 109.5
O1 C2 C3 122.7(3)
O1 C2 C1 119.6(4)
C3 C2 C1 117.6(3)
C4 C3 C2 125.3(3)
C4 C3 C7 108.9(3)
C2 C3 C7 125.7(3)
O2 C4 C3 113.4(3)
O2 C4 C5 114.6(3)
C3 C4 C5 132.0(4)
C4 C5 H5A 109.5
C4 C5 H5B 109.5
H5A C5 H5B 109.5
C4 C5 H5C 109.5
H5A C5 H5C 109.5
H5B C5 H5C 109.5
O2 C6 C7 105.2(3)
O2 C6 H6A 110.7
C7 C6 H6A 110.7
O2 C6 H6B 110.7
C7 C6 H6B 110.7
H6A C6 H6B 108.8
C3 C7 C8 115.5(3)
C3 C7 C6 100.1(3)
C8 C7 C6 112.6(3)
C3 C7 H7A 109.4
C8 C7 H7A 109.4
C6 C7 H7A 109.4
C9 C8 C13 117.5(3)
C9 C8 C7 123.3(3)
C13 C8 C7 119.1(3)
C10 C9 C8 121.5(4)
C10 C9 H9A 119.3
C8 C9 H9A 119.3
C11 C10 C9 120.1(4)
C11 C10 H10A 119.9
C9 C10 H10A 119.9
C10 C11 C12 120.4(4)
C10 C11 H11A 119.8
C12 C11 H11A 119.8
C13 C12 C11 119.3(4)
C13 C12 H12A 120.4
C11 C12 H12A 120.4
O3 C13 C12 122.4(3)
O3 C13 C8 116.4(3)
C12 C13 C8 121.2(4)
C24 O12 C26 107.4(3)
C33 O13 H2 111(3)
C22 C21 H21A 109.5
C22 C21 H21B 109.5
H21A C21 H21B 109.5
C22 C21 H21C 109.5
H21A C21 H21C 109.5
H21B C21 H21C 109.5
O11 C22 C23 122.7(3)
O11 C22 C21 119.3(3)
C23 C22 C21 118.0(3)
C24 C23 C22 124.6(3)
C24 C23 C27 108.5(3)
C22 C23 C27 127.0(3)
O12 C24 C23 113.1(3)
O12 C24 C25 114.4(3)
C23 C24 C25 132.4(4)
C24 C25 H25A 109.5
C24 C25 H25B 109.5
H25A C25 H25B 109.5
C24 C25 H25C 109.5
H25A C25 H25C 109.5
H25B C25 H25C 109.5
O12 C26 C27 106.0(3)
O12 C26 H26A 110.5
C27 C26 H26A 110.5
O12 C26 H26B 110.5
C27 C26 H26B 110.5
H26A C26 H26B 108.7
C28 C27 C23 115.5(3)
C28 C27 C26 113.2(3)
C23 C27 C26 99.9(3)
C28 C27 H27A 109.3
C23 C27 H27A 109.3
C26 C27 H27A 109.3
C33 C28 C29 117.8(3)
C33 C28 C27 117.6(3)
C29 C28 C27 124.6(3)
C30 C29 C28 121.1(4)
C30 C29 H29A 119.4
C28 C29 H29A 119.4
C31 C30 C29 119.4(4)
C31 C30 H30A 120.3
C29 C30 H30A 120.3
C30 C31 C32 121.1(4)
C30 C31 H31A 119.4
C32 C31 H31A 119.4
C31 C32 C33 119.5(4)
C31 C32 H32A 120.2
C33 C32 H32A 120.2
O13 C33 C32 122.7(3)
O13 C33 C28 116.4(3)
C32 C33 C28 120.9(4)

loop_
_geom_bond_atom_site_label_1
_geom_bond_atom_site_label_2
_geom_bond_distance
O1 C2 1.220(4)
O2 C4 1.339(4)
O2 C6 1.452(4)
O3 C13 1.363(4)
O3 H1 0.81(4)
C1 C2 1.492(5)
C1 H1A 0.9600
C1 H1B 0.9600
C1 H1C 0.9600
C2 C3 1.459(5)
C3 C4 1.345(5)
C3 C7 1.511(4)
C4 C5 1.478(5)
C5 H5A 0.9600
C5 H5B 0.9600
C5 H5C 0.9600
C6 C7 1.541(5)
C6 H6A 0.9700
C6 H6B 0.9700
C7 C8 1.518(4)
C7 H7A 0.9800
C8 C9 1.385(4)
C8 C13 1.393(5)
C9 C10 1.367(5)
C9 H9A 0.9300
C10 C11 1.363(6)
C10 H10A 0.9300
C11 C12 1.381(5)
C11 H11A 0.9300
C12 C13 1.377(5)
C12 H12A 0.9300
O11 C22 1.222(4)
O12 C24 1.341(4)
O12 C26 1.443(4)
O13 C33 1.361(4)
O13 H2 0.91(5)
C21 C22 1.517(5)
C21 H21A 0.9600
C21 H21B 0.9600
C21 H21C 0.9600
C22 C23 1.436(5)
C23 C24 1.348(5)
C23 C27 1.511(4)
C24 C25 1.473(5)
C25 H25A 0.9600
C25 H25B 0.9600
C25 H25C 0.9600
C26 C27 1.518(4)
C26 H26A 0.9700
C26 H26B 0.9700
C27 C28 1.508(4)
C27 H27A 0.9800
C28 C33 1.390(4)
C28 C29 1.391(4)
C29 C30 1.383(5)
C29 H29A 0.9300
C30 C31 1.364(5)
C30 H30A 0.9300
C31 C32 1.367(5)
C31 H31A 0.9300
C32 C33 1.386(5)
C32 H32A 0.9300
